data_7202118
loop_
_publ_author_name
'Yang, En-Cui'
'Liu, Zhong-Yi'
'Wang, Xiu-Guang'
'Batten, Stuart R.'
'Zhao, Xiao-Jun'

_publ_section_title
;
 Three Zn(II)-triazole-H3btc complexes regulated by mixed ligands
 protonation upon stepwise crystallization
;
_journal_issue 9
_journal_name_full CrystEngComm
_journal_page_first 1140
_journal_paper_doi 10.1039/b804944k
_journal_volume 10
_journal_year 2008
_chemical_formula_sum 'C13 H13 N6 O9 Zn2.5'
_chemical_formula_weight 560.72
_chemical_name_systematic
;
?
;
_space_group_IT_number 43
_symmetry_cell_setting orthorhombic
_symmetry_space_group_name_Hall 'F 2 -2d'
_symmetry_space_group_name_H-M 'F d d 2'
_atom_sites_solution_hydrogens geom
_atom_sites_solution_primary direct
_atom_sites_solution_secondary difmap
_audit_creation_method SHELXL-97
_cell_angle_alpha 90.00
_cell_angle_beta 90.00
_cell_angle_gamma 90.00
_cell_formula_units_Z 16
_cell_length_a 24.4776(17)
_cell_length_b 34.405(2)
_cell_length_c 9.8623(6)
_cell_measurement_reflns_used 8558
_cell_measurement_temperature 294(2)
_cell_measurement_theta_max 27.76
_cell_measurement_theta_min 2.30
_cell_volume 8305.6(9)
_computing_cell_refinement 'Bruker SMART APEX II'
_computing_data_collection 'Bruker SMART APEX II'
_computing_data_reduction 'Bruker SAINT'
_computing_molecular_graphics 'Bruker SHELXTL'
_computing_publication_material 'Bruker SHELXTL'
_computing_structure_refinement 'SHELXL-97 (Sheldrick, 1997)'
_computing_structure_solution 'SHELXS-97 (Sheldrick, 1990)'
_diffrn_ambient_temperature 294(2)
_diffrn_measured_fraction_theta_full 1.000
_diffrn_measured_fraction_theta_max 1.000
_diffrn_measurement_device_type 'APEX II CCD area detector'
_diffrn_measurement_method 'phi and omega scans'
_diffrn_radiation_monochromator graphite
_diffrn_radiation_source 'fine-focus sealed tube'
_diffrn_radiation_type MoK\a
_diffrn_radiation_wavelength 0.71073
_diffrn_reflns_av_R_equivalents 0.0168
_diffrn_reflns_av_sigmaI/netI 0.0229
_diffrn_reflns_limit_h_max 24
_diffrn_reflns_limit_h_min -29
_diffrn_reflns_limit_k_max 34
_diffrn_reflns_limit_k_min -40
_diffrn_reflns_limit_l_max 11
_diffrn_reflns_limit_l_min -11
_diffrn_reflns_number 11041
_diffrn_reflns_theta_full 25.01
_diffrn_reflns_theta_max 25.01
_diffrn_reflns_theta_min 2.04
_exptl_absorpt_coefficient_mu 2.938
_exptl_absorpt_correction_T_max 0.466
_exptl_absorpt_correction_T_min 0.388
_exptl_absorpt_correction_type multi-scan
_exptl_absorpt_process_details SADABS
_exptl_crystal_colour COLOURLESS
_exptl_crystal_density_diffrn 1.851
_exptl_crystal_density_meas ?
_exptl_crystal_density_method 'not measured'
_exptl_crystal_description BLOCK
_exptl_crystal_F_000 4640
_exptl_crystal_size_max 0.34
_exptl_crystal_size_mid 0.28
_exptl_crystal_size_min 0.26
_refine_diff_density_max 0.707
_refine_diff_density_min -0.295
_refine_diff_density_rms 0.092
_refine_ls_abs_structure_details 'Flack H D (1983), Acta Cryst. A39, 876-881'
_refine_ls_abs_structure_Flack 0.022(13)
_refine_ls_extinction_method none
_refine_ls_goodness_of_fit_ref 1.003
_refine_ls_hydrogen_treatment constr
_refine_ls_matrix_type full
_refine_ls_number_parameters 312
_refine_ls_number_reflns 3638
_refine_ls_number_restraints 19
_refine_ls_restrained_S_all 1.005
_refine_ls_R_factor_all 0.0227
_refine_ls_R_factor_gt 0.0218
_refine_ls_shift/su_max 0.001
_refine_ls_shift/su_mean 0.000
_refine_ls_structure_factor_coef Fsqd
_refine_ls_weighting_details 'calc w=1/[\s^2^(Fo^2^)+(0.0559P)^2^+16.8619P] where P=(Fo^2^+2Fc^2^)/3'
_refine_ls_weighting_scheme calc
_refine_ls_wR_factor_gt 0.0731
_refine_ls_wR_factor_ref 0.0735
_reflns_number_gt 3495
_reflns_number_total 3638
_reflns_threshold_expression >2sigma(I)
_cod_data_source_file b804944k.txt
_cod_data_source_block 70515c
_cod_depositor_comments
;
The following automatic conversions were performed:
'_symmetry_cell_setting' value 'Orthorhombic' changed to 'orthorhombic'
according to '/home/saulius/struct/CIF-dictionaries/cif_core.dic'
dictionary named 'cif_core.dic' version 2.4.1 from
2010-06-29.

'_exptl_absorpt_correction_type' value 'MULTI-SCAN' changed
to 'multi-scan' according to
'/home/saulius/struct/CIF-dictionaries/cif_core.dic' dictionary named
'cif_core.dic' version 2.4.1 from 2010-06-29.

Automatic conversion script
Id: cif_fix_enum 1527 2010-12-29 10:47:43Z saulius 

The following automatic conversions were performed:

'_exptl_crystal_density_meas' value 'NONE' was changed to '?' - the
value is perceived as not measured.

Automatic conversion script
Id: cif_fix_values 3008 2015-01-20 13:52:24Z robertas 
;
_cod_original_sg_symbol_H-M Fdd2
_cod_original_formula_sum 'C13 H13 N6 O9 Zn2.50'
_cod_database_code 7202118

loop_
_symmetry_equiv_pos_as_xyz
'x, y, z'
'-x, -y, z'
'x+1/4, -y+1/4, z+1/4'
'-x+1/4, y+1/4, z+1/4'
'x, y+1/2, z+1/2'
'-x, -y+1/2, z+1/2'
'x+1/4, -y+3/4, z+3/4'
'-x+1/4, y+3/4, z+3/4'
'x+1/2, y, z+1/2'
'-x+1/2, -y, z+1/2'
'x+3/4, -y+1/4, z+3/4'
'-x+3/4, y+1/4, z+3/4'
'x+1/2, y+1/2, z'
'-x+1/2, -y+1/2, z'
'x+3/4, -y+3/4, z+1/4'
'-x+3/4, y+3/4, z+1/4'

loop_
_atom_site_label
_atom_site_type_symbol
_atom_site_fract_x
_atom_site_fract_y
_atom_site_fract_z
_atom_site_U_iso_or_equiv
_atom_site_adp_type
_atom_site_occupancy
_atom_site_symmetry_multiplicity
_atom_site_calc_flag
_atom_site_refinement_flags
_atom_site_disorder_assembly
_atom_site_disorder_group
Zn1 Zn 0.5000 0.0000 0.47973(7) 0.01705(12) Uani 1 2 d S . .
Zn2 Zn 0.409641(14) 0.083985(10) 0.98124(4) 0.01980(11) Uani 1 1 d . . .
Zn3 Zn 0.551102(13) 0.097273(10) 0.48490(5) 0.01876(11) Uani 1 1 d . . .
O1 O 0.58418(9) 0.01558(7) 0.4829(4) 0.0302(5) Uani 1 1 d . . .
O2 O 0.62492(10) 0.07306(7) 0.4629(3) 0.0233(6) Uani 1 1 d . . .
O3 O 0.83155(10) 0.07041(8) 0.4623(3) 0.0321(7) Uani 1 1 d . . .
O4 O 0.87161(10) 0.01301(8) 0.4720(4) 0.0352(6) Uani 1 1 d . . .
O5 O 0.76679(10) -0.09312(7) 0.2321(4) 0.0374(7) Uani 1 1 d . . .
O6 O 0.67958(11) -0.09936(7) 0.2858(3) 0.0304(6) Uani 1 1 d . . .
O7 O 0.41144(12) 0.14203(7) 0.9822(4) 0.0388(6) Uani 1 1 d . . .
H7A H 0.4001 0.1576 0.9213 0.058 Uiso 1 1 d R . .
H7B H 0.4015 0.1466 1.0633 0.058 Uiso 1 1 d R . .
N1 N 0.50690(14) 0.07914(9) 0.3249(3) 0.0217(7) Uani 1 1 d . . .
N2 N 0.48714(14) 0.04163(9) 0.3232(3) 0.0230(7) Uani 1 1 d . . .
N3 N 0.45259(14) 0.07337(10) 0.1468(3) 0.0230(7) Uani 1 1 d . . .
N4 N 0.50831(13) 0.07660(10) 0.6414(3) 0.0222(7) Uani 1 1 d . . .
N5 N 0.48259(13) 0.04122(9) 0.6322(3) 0.0224(7) Uani 1 1 d . . .
N6 N 0.45045(14) 0.07183(11) 0.8119(3) 0.0254(7) Uani 1 1 d . . .
C1 C 0.62500(13) 0.03600(10) 0.4615(4) 0.0196(7) Uani 1 1 d . . .
C2 C 0.67810(15) 0.01591(10) 0.4315(4) 0.0224(8) Uani 1 1 d . . .
C3 C 0.72773(14) 0.03406(10) 0.4542(4) 0.0236(8) Uani 1 1 d . . .
H3 H 0.7286 0.0592 0.4885 0.028 Uiso 1 1 calc R . .
C4 C 0.77606(15) 0.01481(11) 0.4257(4) 0.0252(8) Uani 1 1 d . . .
C5 C 0.83026(14) 0.03329(11) 0.4557(4) 0.0255(9) Uani 1 1 d . . .
C6 C 0.77470(15) -0.02187(11) 0.3696(4) 0.0267(8) Uani 1 1 d . . .
H6 H 0.8072 -0.0345 0.3489 0.032 Uiso 1 1 calc R . .
C7 C 0.72483(14) -0.04022(11) 0.3436(4) 0.0239(8) Uani 1 1 d . . .
C8 C 0.72481(16) -0.07983(10) 0.2827(4) 0.0241(8) Uani 1 1 d . . .
C9 C 0.67666(15) -0.02149(11) 0.3793(4) 0.0246(8) Uani 1 1 d . . .
H9 H 0.6433 -0.0341 0.3681 0.030 Uiso 1 1 calc R . .
C10 C 0.45536(15) 0.03943(11) 0.2159(4) 0.0228(8) Uani 1 1 d . . .
H10 H 0.4368 0.0170 0.1903 0.027 Uiso 1 1 calc R . .
C11 C 0.48547(17) 0.09678(11) 0.2187(5) 0.0267(9) Uani 1 1 d . . .
H11 H 0.4924 0.1226 0.1961 0.032 Uiso 1 1 calc R . .
C12 C 0.44894(15) 0.03963(11) 0.7345(5) 0.0260(7) Uani 1 1 d . . .
H12 H 0.4263 0.0185 0.7522 0.031 Uiso 1 1 calc R . .
C13 C 0.48786(16) 0.09376(12) 0.7492(5) 0.0257(9) Uani 1 1 d . . .
H13 H 0.4982 0.1184 0.7786 0.031 Uiso 1 1 calc R . .
O8 O 0.3895(4) 0.1079(3) 0.5098(10) 0.032(2) Uani 0.35 1 d P A 1
O8" O 0.3792(4) 0.1274(4) 0.5361(13) 0.050(3) Uani 0.35 1 d P B 2
O8' O 0.5671(3) 0.1288(2) 0.9678(10) 0.0261(19) Uani 0.30 1 d P C 3
O10 O 0.6062(7) 0.0716(4) 0.0196(15) 0.065(4) Uani 0.40 1 d PU D 1
O10' O 0.6196(10) 0.0636(8) 0.055(3) 0.058(7) Uani 0.25 1 d PU E 2
O10" O 0.6040(6) 0.0576(4) 0.0916(14) 0.049(3) Uani 0.35 1 d PU F 4

loop_
_atom_site_aniso_label
_atom_site_aniso_U_11
_atom_site_aniso_U_22
_atom_site_aniso_U_33
_atom_site_aniso_U_23
_atom_site_aniso_U_13
_atom_site_aniso_U_12
Zn1 0.0202(3) 0.0128(2) 0.0182(3) 0.000 0.000 -0.00149(18)
Zn2 0.01982(18) 0.0214(2) 0.01814(19) -0.0015(2) 0.0004(2) -0.00081(14)
Zn3 0.01995(18) 0.01432(18) 0.0220(2) -0.00279(19) 0.00184(19) -0.00172(13)
O1 0.0184(11) 0.0232(12) 0.0489(15) -0.0010(17) 0.0059(15) -0.0037(9)
O2 0.0216(12) 0.0136(12) 0.0347(16) -0.0016(12) 0.0040(12) 0.0007(9)
O3 0.0254(13) 0.0269(14) 0.0441(19) -0.0083(14) -0.0024(13) -0.0067(10)
O4 0.0208(12) 0.0345(14) 0.0504(18) 0.0027(17) -0.0028(15) -0.0009(10)
O5 0.0331(15) 0.0264(13) 0.0525(19) -0.0104(17) 0.0088(17) 0.0068(11)
O6 0.0315(15) 0.0149(13) 0.0447(17) -0.0080(12) 0.0004(12) 0.0000(11)
O7 0.0584(18) 0.0210(13) 0.0370(15) -0.0010(16) 0.0126(18) 0.0038(12)
N1 0.0309(18) 0.0144(16) 0.0200(16) 0.0004(13) -0.0029(13) -0.0021(13)
N2 0.0321(18) 0.0158(16) 0.0211(16) -0.0001(13) -0.0041(14) -0.0037(13)
N3 0.0282(17) 0.0199(17) 0.0209(17) -0.0018(14) -0.0053(14) 0.0008(13)
N4 0.0253(17) 0.0164(17) 0.0249(17) -0.0037(13) 0.0034(14) -0.0052(13)
N5 0.0259(18) 0.0162(17) 0.0249(17) -0.0020(13) 0.0041(13) -0.0029(13)
N6 0.0285(17) 0.0251(19) 0.0227(17) -0.0050(15) 0.0040(14) -0.0038(14)
C1 0.0181(16) 0.0201(17) 0.021(2) -0.0002(15) -0.0003(13) 0.0007(12)
C2 0.0209(18) 0.0159(17) 0.030(2) 0.0013(15) 0.0024(13) 0.0015(14)
C3 0.0232(18) 0.0166(17) 0.031(2) -0.0039(15) 0.0002(14) -0.0017(13)
C4 0.0203(18) 0.0223(19) 0.033(2) -0.0023(15) 0.0005(14) -0.0019(14)
C5 0.0187(17) 0.030(2) 0.028(2) -0.0034(16) 0.0034(14) -0.0058(14)
C6 0.0214(19) 0.0227(19) 0.036(2) -0.0031(17) 0.0029(16) 0.0015(15)
C7 0.0249(19) 0.0157(18) 0.031(2) -0.0015(15) 0.0009(16) -0.0004(14)
C8 0.034(2) 0.0140(18) 0.0246(19) -0.0012(14) -0.0020(15) 0.0028(15)
C9 0.0191(17) 0.0185(18) 0.036(2) -0.0029(16) -0.0010(15) -0.0022(14)
C10 0.0279(17) 0.0196(17) 0.0208(19) -0.0001(18) -0.0038(17) -0.0064(13)
C11 0.036(2) 0.0181(19) 0.027(2) 0.0017(19) -0.004(2) -0.0028(14)
C12 0.0326(19) 0.0196(17) 0.0259(18) -0.004(2) 0.007(2) -0.0044(13)
C13 0.032(2) 0.0209(19) 0.024(2) -0.0079(17) 0.0053(19) -0.0063(14)
O8 0.028(5) 0.040(6) 0.028(6) -0.002(4) -0.005(4) -0.006(4)
O8" 0.021(5) 0.083(10) 0.046(7) 0.000(7) 0.000(4) -0.014(6)
O8' 0.027(4) 0.030(4) 0.021(5) -0.014(4) -0.008(4) -0.012(3)
O10 0.070(5) 0.058(5) 0.066(6) -0.014(4) -0.011(4) 0.000(4)
O10' 0.061(8) 0.055(8) 0.059(8) -0.008(5) -0.003(5) -0.001(5)
O10" 0.051(5) 0.048(5) 0.049(5) -0.010(4) 0.009(4) -0.006(4)

loop_
_atom_type_symbol
_atom_type_description
_atom_type_scat_dispersion_real
_atom_type_scat_dispersion_imag
_atom_type_scat_source
C C 0.0033 0.0016 'International Tables Vol C Tables 4.2.6.8 and 6.1.1.4'
H H 0.0000 0.0000 'International Tables Vol C Tables 4.2.6.8 and 6.1.1.4'
N N 0.0061 0.0033 'International Tables Vol C Tables 4.2.6.8 and 6.1.1.4'
O O 0.0106 0.0060 'International Tables Vol C Tables 4.2.6.8 and 6.1.1.4'
Zn Zn 0.2839 1.4301 'International Tables Vol C Tables 4.2.6.8 and 6.1.1.4'

loop_
_geom_angle_atom_site_label_1
_geom_angle_atom_site_label_2
_geom_angle_atom_site_label_3
_geom_angle
_geom_angle_site_symmetry_1
_geom_angle_site_symmetry_3
_geom_angle_publ_flag
N5 Zn1 N5 89.13(18) 2_655 . ?
N5 Zn1 N2 91.98(11) 2_655 2_655 ?
N5 Zn1 N2 176.82(14) . 2_655 ?
N5 Zn1 N2 176.82(14) 2_655 . ?
N5 Zn1 N2 91.98(11) . . ?
N2 Zn1 N2 87.08(18) 2_655 . ?
N5 Zn1 O1 90.91(12) 2_655 2_655 ?
N5 Zn1 O1 87.91(12) . 2_655 ?
N2 Zn1 O1 89.09(13) 2_655 2_655 ?
N2 Zn1 O1 92.11(12) . 2_655 ?
N5 Zn1 O1 87.91(12) 2_655 . ?
N5 Zn1 O1 90.91(12) . . ?
N2 Zn1 O1 92.11(12) 2_655 . ?
N2 Zn1 O1 89.09(13) . . ?
O1 Zn1 O1 178.3(2) 2_655 . ?
N3 Zn2 O3 123.28(14) 1_556 9_455 ?
N3 Zn2 N6 112.81(12) 1_556 . ?
O3 Zn2 N6 110.89(14) 9_455 . ?
N3 Zn2 O7 99.74(15) 1_556 . ?
O3 Zn2 O7 104.95(12) 9_455 . ?
N6 Zn2 O7 101.71(15) . . ?
O6 Zn3 N4 105.19(13) 4_655 . ?
O6 Zn3 O2 101.52(11) 4_655 . ?
N4 Zn3 O2 114.14(13) . . ?
O6 Zn3 N1 128.36(13) 4_655 . ?
N4 Zn3 N1 102.34(11) . . ?
O2 Zn3 N1 105.75(13) . . ?
C1 O1 Zn1 157.0(3) . . ?
C1 O2 Zn3 114.8(2) . . ?
C5 O3 Zn2 105.3(2) . 9_554 ?
C8 O6 Zn3 105.9(2) . 8_644 ?
Zn2 O7 H7A 128.2 . . ?
Zn2 O7 H7B 100.5 . . ?
H7A O7 H7B 117.0 . . ?
C11 N1 N2 106.4(3) . . ?
C11 N1 Zn3 133.9(3) . . ?
N2 N1 Zn3 119.2(2) . . ?
C10 N2 N1 105.7(3) . . ?
C10 N2 Zn1 129.2(3) . . ?
N1 N2 Zn1 124.7(2) . . ?
C11 N3 C10 102.8(3) . . ?
C11 N3 Zn2 130.1(3) . 1_554 ?
C10 N3 Zn2 127.0(3) . 1_554 ?
C13 N4 N5 106.1(3) . . ?
C13 N4 Zn3 131.7(3) . . ?
N5 N4 Zn3 120.3(2) . . ?
C12 N5 N4 106.0(3) . . ?
C12 N5 Zn1 130.6(3) . . ?
N4 N5 Zn1 123.4(2) . . ?
C13 N6 C12 102.8(3) . . ?
C13 N6 Zn2 127.8(3) . . ?
C12 N6 Zn2 129.4(3) . . ?
O1 C1 O2 124.3(3) . . ?
O1 C1 C2 118.1(3) . . ?
O2 C1 C2 117.6(3) . . ?
C3 C2 C9 120.1(3) . . ?
C3 C2 C1 121.4(3) . . ?
C9 C2 C1 118.6(3) . . ?
C2 C3 C4 120.1(3) . . ?
C2 C3 H3 120.0 . . ?
C4 C3 H3 120.0 . . ?
C6 C4 C3 119.9(3) . . ?
C6 C4 C5 119.2(3) . . ?
C3 C4 C5 120.8(3) . . ?
O4 C5 O3 122.3(3) . . ?
O4 C5 C4 120.6(3) . . ?
O3 C5 C4 117.1(3) . . ?
C4 C6 C7 120.5(3) . . ?
C4 C6 H6 119.7 . . ?
C7 C6 H6 119.7 . . ?
C9 C7 C6 119.0(3) . . ?
C9 C7 C8 121.8(3) . . ?
C6 C7 C8 119.2(3) . . ?
O5 C8 O6 122.0(3) . . ?
O5 C8 C7 120.2(3) . . ?
O6 C8 C7 117.7(3) . . ?
C2 C9 C7 120.2(3) . . ?
C2 C9 H9 119.9 . . ?
C7 C9 H9 119.9 . . ?
N2 C10 N3 112.6(3) . . ?
N2 C10 H10 123.7 . . ?
N3 C10 H10 123.7 . . ?
N1 C11 N3 112.4(3) . . ?
N1 C11 H11 123.8 . . ?
N3 C11 H11 123.8 . . ?
N5 C12 N6 112.8(3) . . ?
N5 C12 H12 123.6 . . ?
N6 C12 H12 123.6 . . ?
N4 C13 N6 112.4(3) . . ?
N4 C13 H13 123.8 . . ?
N6 C13 H13 123.8 . . ?

loop_
_geom_bond_atom_site_label_1
_geom_bond_atom_site_label_2
_geom_bond_distance
_geom_bond_site_symmetry_2
_geom_bond_publ_flag
Zn1 N5 2.110(3) 2_655 ?
Zn1 N5 2.110(3) . ?
Zn1 N2 2.129(3) 2_655 ?
Zn1 N2 2.129(3) . ?
Zn1 O1 2.129(2) 2_655 ?
Zn1 O1 2.129(2) . ?
Zn2 N3 1.976(3) 1_556 ?
Zn2 O3 1.977(2) 9_455 ?
Zn2 N6 1.991(3) . ?
Zn2 O7 1.997(3) . ?
Zn3 O6 1.962(3) 4_655 ?
Zn3 N4 1.997(3) . ?
Zn3 O2 2.001(2) . ?
Zn3 N1 2.013(3) . ?
O1 C1 1.239(4) . ?
O2 C1 1.275(4) . ?
O3 C5 1.279(5) . ?
O3 Zn2 1.977(2) 9_554 ?
O4 C5 1.240(4) . ?
O5 C8 1.231(5) . ?
O6 C8 1.295(5) . ?
O6 Zn3 1.962(3) 8_644 ?
O7 H7A 0.8510 . ?
O7 H7B 0.8504 . ?
N1 C11 1.319(6) . ?
N1 N2 1.378(4) . ?
N2 C10 1.316(5) . ?
N3 C11 1.341(5) . ?
N3 C10 1.354(5) . ?
N3 Zn2 1.976(3) 1_554 ?
N4 C13 1.315(5) . ?
N4 N5 1.373(4) . ?
N5 C12 1.304(6) . ?
N6 C13 1.338(5) . ?
N6 C12 1.346(5) . ?
C1 C2 1.502(5) . ?
C2 C3 1.384(5) . ?
C2 C9 1.387(5) . ?
C3 C4 1.385(5) . ?
C3 H3 0.9300 . ?
C4 C6 1.378(6) . ?
C4 C5 1.500(5) . ?
C6 C7 1.398(5) . ?
C6 H6 0.9300 . ?
C7 C9 1.389(5) . ?
C7 C8 1.489(5) . ?
C9 H9 0.9300 . ?
C10 H10 0.9300 . ?
C11 H11 0.9300 . ?
C12 H12 0.9300 . ?
C13 H13 0.9300 . ?

loop_
_geom_torsion_atom_site_label_1
_geom_torsion_atom_site_label_2
_geom_torsion_atom_site_label_3
_geom_torsion_atom_site_label_4
_geom_torsion
_geom_torsion_site_symmetry_1
_geom_torsion_site_symmetry_2
_geom_torsion_site_symmetry_3
_geom_torsion_site_symmetry_4
_geom_torsion_publ_flag
N5 Zn1 O1 C1 -162.6(8) 2_655 . . . ?
N5 Zn1 O1 C1 -73.5(8) . . . . ?
N2 Zn1 O1 C1 105.5(8) 2_655 . . . ?
N2 Zn1 O1 C1 18.5(8) . . . . ?
O1 Zn1 O1 C1 -118.0(8) 2_655 . . . ?
O6 Zn3 O2 C1 163.9(3) 4_655 . . . ?
N4 Zn3 O2 C1 51.3(3) . . . . ?
N1 Zn3 O2 C1 -60.4(3) . . . . ?
O6 Zn3 N1 C11 5.7(5) 4_655 . . . ?
N4 Zn3 N1 C11 126.7(4) . . . . ?
O2 Zn3 N1 C11 -113.5(4) . . . . ?
O6 Zn3 N1 N2 -165.0(2) 4_655 . . . ?
N4 Zn3 N1 N2 -44.0(3) . . . . ?
O2 Zn3 N1 N2 75.8(3) . . . . ?
C11 N1 N2 C10 0.2(4) . . . . ?
Zn3 N1 N2 C10 173.2(3) . . . . ?
C11 N1 N2 Zn1 -173.3(3) . . . . ?
Zn3 N1 N2 Zn1 -0.2(4) . . . . ?
N5 Zn1 N2 C10 122(2) 2_655 . . . ?
N5 Zn1 N2 C10 -127.4(4) . . . . ?
N2 Zn1 N2 C10 49.5(3) 2_655 . . . ?
O1 Zn1 N2 C10 -39.4(4) 2_655 . . . ?
O1 Zn1 N2 C10 141.7(4) . . . . ?
N5 Zn1 N2 N1 -66(3) 2_655 . . . ?
N5 Zn1 N2 N1 44.5(3) . . . . ?
N2 Zn1 N2 N1 -138.6(4) 2_655 . . . ?
O1 Zn1 N2 N1 132.4(3) 2_655 . . . ?
O1 Zn1 N2 N1 -46.4(3) . . . . ?
O6 Zn3 N4 C13 10.1(4) 4_655 . . . ?
O2 Zn3 N4 C13 120.5(4) . . . . ?
N1 Zn3 N4 C13 -125.7(4) . . . . ?
O6 Zn3 N4 N5 172.0(3) 4_655 . . . ?
O2 Zn3 N4 N5 -77.6(3) . . . . ?
N1 Zn3 N4 N5 36.1(3) . . . . ?
C13 N4 N5 C12 -0.2(4) . . . . ?
Zn3 N4 N5 C12 -166.2(3) . . . . ?
C13 N4 N5 Zn1 -178.7(3) . . . . ?
Zn3 N4 N5 Zn1 15.3(4) . . . . ?
N5 Zn1 N5 C12 -54.4(3) 2_655 . . . ?
N2 Zn1 N5 C12 56(3) 2_655 . . . ?
N2 Zn1 N5 C12 128.6(4) . . . . ?
O1 Zn1 N5 C12 36.6(4) 2_655 . . . ?
O1 Zn1 N5 C12 -142.3(4) . . . . ?
N5 Zn1 N5 N4 123.8(3) 2_655 . . . ?
N2 Zn1 N5 N4 -126(2) 2_655 . . . ?
N2 Zn1 N5 N4 -53.2(3) . . . . ?
O1 Zn1 N5 N4 -145.3(3) 2_655 . . . ?
O1 Zn1 N5 N4 35.9(3) . . . . ?
N3 Zn2 N6 C13 -80.9(4) 1_556 . . . ?
O3 Zn2 N6 C13 136.2(4) 9_455 . . . ?
O7 Zn2 N6 C13 25.1(4) . . . . ?
N3 Zn2 N6 C12 96.8(4) 1_556 . . . ?
O3 Zn2 N6 C12 -46.1(4) 9_455 . . . ?
O7 Zn2 N6 C12 -157.2(4) . . . . ?
Zn1 O1 C1 O2 33.9(11) . . . . ?
Zn1 O1 C1 C2 -145.9(6) . . . . ?
Zn3 O2 C1 O1 -5.8(6) . . . . ?
Zn3 O2 C1 C2 174.1(3) . . . . ?
O1 C1 C2 C3 -156.5(4) . . . . ?
O2 C1 C2 C3 23.6(6) . . . . ?
O1 C1 C2 C9 24.0(6) . . . . ?
O2 C1 C2 C9 -155.9(4) . . . . ?
C9 C2 C3 C4 -0.5(6) . . . . ?
C1 C2 C3 C4 179.9(3) . . . . ?
C2 C3 C4 C6 2.6(6) . . . . ?
C2 C3 C4 C5 -177.1(4) . . . . ?
Zn2 O3 C5 O4 5.9(5) 9_554 . . . ?
Zn2 O3 C5 C4 -173.5(3) 9_554 . . . ?
C6 C4 C5 O4 -22.9(6) . . . . ?
C3 C4 C5 O4 156.8(4) . . . . ?
C6 C4 C5 O3 156.6(4) . . . . ?
C3 C4 C5 O3 -23.7(6) . . . . ?
C3 C4 C6 C7 -1.3(6) . . . . ?
C5 C4 C6 C7 178.4(4) . . . . ?
C4 C6 C7 C9 -2.2(6) . . . . ?
C4 C6 C7 C8 179.9(4) . . . . ?
Zn3 O6 C8 O5 11.8(5) 8_644 . . . ?
Zn3 O6 C8 C7 -167.9(3) 8_644 . . . ?
C9 C7 C8 O5 168.2(4) . . . . ?
C6 C7 C8 O5 -13.9(6) . . . . ?
C9 C7 C8 O6 -12.1(6) . . . . ?
C6 C7 C8 O6 165.8(4) . . . . ?
C3 C2 C9 C7 -3.0(6) . . . . ?
C1 C2 C9 C7 176.6(4) . . . . ?
C6 C7 C9 C2 4.3(6) . . . . ?
C8 C7 C9 C2 -177.8(4) . . . . ?
N1 N2 C10 N3 -0.4(5) . . . . ?
Zn1 N2 C10 N3 172.6(3) . . . . ?
C11 N3 C10 N2 0.5(5) . . . . ?
Zn2 N3 C10 N2 -179.3(3) 1_554 . . . ?
N2 N1 C11 N3 0.2(5) . . . . ?
Zn3 N1 C11 N3 -171.4(3) . . . . ?
C10 N3 C11 N1 -0.4(5) . . . . ?
Zn2 N3 C11 N1 179.4(3) 1_554 . . . ?
N4 N5 C12 N6 0.1(5) . . . . ?
Zn1 N5 C12 N6 178.5(3) . . . . ?
C13 N6 C12 N5 0.1(5) . . . . ?
Zn2 N6 C12 N5 -178.1(3) . . . . ?
N5 N4 C13 N6 0.3(5) . . . . ?
Zn3 N4 C13 N6 164.0(3) . . . . ?
C12 N6 C13 N4 -0.2(5) . . . . ?
Zn2 N6 C13 N4 178.0(3) . . . . ?
